data_4322425
loop_
_publ_author_name
'Douglas J. Chesnut'
'Anakarin Kusnetzow'
'Robert Birge'
'Jon Zubieta'

_publ_section_title
;
 Ligand Influences on Copper Cyanide Solid-State Architecture: Flattened
 and Fused "Slinky", Corrugated Sheet, and Ribbon Motifs in the
 Copper-Cyanide-Triazolate-Organoamine Family
;
_journal_name_full 'Inorganic Chemistry'
_journal_page_first 5484
_journal_page_last 5494
_journal_paper_doi 10.1021/ic990385q
_journal_volume 38
_journal_year 1999
_chemical_formula_sum 'C6 H8 Cu5 N6 O4'
_chemical_formula_weight 545.88
_chemical_name_systematic
; 
 ? 
;
_space_group_IT_number 14
_symmetry_cell_setting monoclinic
_symmetry_space_group_name_Hall '-P 2yn'
_symmetry_space_group_name_H-M 'P 1 21/n 1'
_atom_sites_solution_hydrogens geom
_atom_sites_solution_primary direct
_atom_sites_solution_secondary difmap
_audit_creation_method SHELXL-97
_cell_angle_alpha 90.00
_cell_angle_beta 92.816(5)
_cell_angle_gamma 90.00
_cell_formula_units_Z 2
_cell_length_a 7.4655(15)
_cell_length_b 8.9520(18)
_cell_length_c 11.116(2)
_cell_measurement_temperature 115(2)
_cell_volume 742.0(2)
_computing_structure_refinement 'SHELXL-97 (Sheldrick, 1997)'
_computing_structure_solution 'SHELXS-97 (Sheldrick, 1990)'
_diffrn_ambient_temperature 293(2)
_diffrn_measured_fraction_theta_full 0.959
_diffrn_measured_fraction_theta_max 0.959
_diffrn_radiation_monochromator graphite
_diffrn_radiation_source 'fine-focus sealed tube'
_diffrn_radiation_type MoK\a
_diffrn_radiation_wavelength 0.71073
_diffrn_reflns_av_R_equivalents 0.0447
_diffrn_reflns_av_sigmaI/netI 0.0611
_diffrn_reflns_limit_h_max 9
_diffrn_reflns_limit_h_min -7
_diffrn_reflns_limit_k_max 10
_diffrn_reflns_limit_k_min -11
_diffrn_reflns_limit_l_max 14
_diffrn_reflns_limit_l_min -11
_diffrn_reflns_number 4601
_diffrn_reflns_theta_full 28.27
_diffrn_reflns_theta_max 28.27
_diffrn_reflns_theta_min 2.92
_exptl_absorpt_coefficient_mu 7.068
_exptl_absorpt_correction_type SADABS
_exptl_crystal_density_diffrn 2.443
_exptl_crystal_density_method 'not measured'
_exptl_crystal_F_000 526
_exptl_crystal_size_max 0.50
_exptl_crystal_size_mid 0.50
_exptl_crystal_size_min 0.01
_refine_diff_density_max 0.753
_refine_diff_density_min -0.753
_refine_diff_density_rms 0.180
_refine_ls_extinction_coef 0.0058(10)
_refine_ls_extinction_expression Fc^*^=kFc[1+0.001xFc^2^\l^3^/sin(2\q)]^-1/4^
_refine_ls_extinction_method SHELXL
_refine_ls_goodness_of_fit_ref 0.983
_refine_ls_hydrogen_treatment mixed
_refine_ls_matrix_type full
_refine_ls_number_parameters 98
_refine_ls_number_reflns 1751
_refine_ls_number_restraints 0
_refine_ls_restrained_S_all 0.983
_refine_ls_R_factor_all 0.0706
_refine_ls_R_factor_gt 0.0442
_refine_ls_shift/su_max 0.003
_refine_ls_shift/su_mean 0.001
_refine_ls_structure_factor_coef Fsqd
_refine_ls_weighting_details 'calc w=1/[\s^2^(Fo^2^)+(0.0580P)^2^+0.0000P] where P=(Fo^2^+2Fc^2^)/3'
_refine_ls_weighting_scheme calc
_refine_ls_wR_factor_gt 0.0968
_refine_ls_wR_factor_ref 0.1067
_reflns_number_gt 1260
_reflns_number_total 1751
_reflns_threshold_expression >2sigma(I)
_cod_data_source_file ic990385q_6.cif
_cod_data_source_block '[Cu(OH2)4][Cu4(CN)6]'
_cod_original_cell_volume 742.0(3)
_cod_database_code 4322425

loop_
_symmetry_equiv_pos_as_xyz
'x, y, z'
'-x+1/2, y+1/2, -z+1/2'
'-x, -y, -z'
'x-1/2, -y-1/2, z-1/2'

loop_
_atom_site_label
_atom_site_type_symbol
_atom_site_fract_x
_atom_site_fract_y
_atom_site_fract_z
_atom_site_U_iso_or_equiv
_atom_site_adp_type
_atom_site_occupancy
_atom_site_symmetry_multiplicity
_atom_site_calc_flag
_atom_site_refinement_flags
_atom_site_disorder_assembly
_atom_site_disorder_group
Cu1 Cu -0.29173(9) 1.09840(7) 0.52994(6) 0.0203(2) Uani 1 1 d . . .
Cu2 Cu 0.05629(8) 0.90409(7) 0.18748(6) 0.0176(2) Uani 1 1 d . . .
Cu3 Cu 0.5000 1.0000 0.0000 0.0133(2) Uani 1 2 d S . .
O1 O 0.4778(6) 1.1238(5) -0.1544(4) 0.0327(10) Uani 1 1 d . . .
O2 O 0.3424(6) 0.8425(5) -0.0819(4) 0.0337(11) Uani 1 1 d . . .
C1 C -0.3143(6) 1.3025(6) 0.5759(4) 0.0203(11) Uani 0.50 1 d P . .
N1 N -0.3143(6) 1.3025(6) 0.5759(4) 0.0203(11) Uani 0.50 1 d P . .
C2 C -0.3593(6) 0.9156(5) 0.6108(4) 0.0141(10) Uani 0.50 1 d P . .
N2 N -0.3593(6) 0.9156(5) 0.6108(4) 0.0141(10) Uani 0.50 1 d P . .
C3 C -0.1727(6) 1.0365(5) 0.3833(4) 0.0154(10) Uani 0.50 1 d P . .
N3 N -0.1727(6) 1.0365(5) 0.3833(4) 0.0154(10) Uani 0.50 1 d P . .
C4 C -0.0944(7) 0.9867(6) 0.3062(5) 0.0226(11) Uani 0.50 1 d P . .
N4 N -0.0944(7) 0.9867(6) 0.3062(5) 0.0226(11) Uani 0.50 1 d P . .
C5 C 0.1104(6) 0.7040(6) 0.1435(4) 0.0185(11) Uani 0.50 1 d P . .
N5 N 0.1104(6) 0.7040(6) 0.1435(4) 0.0185(11) Uani 0.50 1 d P . .
C6 C 0.1597(6) 1.0744(5) 0.1008(4) 0.0120(9) Uani 0.50 1 d P . .
N6 N 0.1597(6) 1.0744(5) 0.1008(4) 0.0120(9) Uani 0.50 1 d P . .

loop_
_atom_site_aniso_label
_atom_site_aniso_U_11
_atom_site_aniso_U_22
_atom_site_aniso_U_33
_atom_site_aniso_U_23
_atom_site_aniso_U_13
_atom_site_aniso_U_12
Cu1 0.0259(4) 0.0120(3) 0.0231(4) -0.0023(3) 0.0023(3) 0.0001(3)
Cu2 0.0174(4) 0.0128(3) 0.0227(4) 0.0025(3) 0.0032(3) 0.0014(2)
Cu3 0.0193(5) 0.0080(4) 0.0127(4) -0.0005(4) 0.0010(3) 0.0000(4)
O1 0.038(3) 0.023(2) 0.037(2) 0.002(2) 0.000(2) -0.0001(19)
O2 0.047(3) 0.021(2) 0.033(3) -0.0040(19) 0.001(2) -0.005(2)
C1 0.018(3) 0.028(3) 0.014(2) 0.006(2) 0.0016(19) -0.005(2)
N1 0.018(3) 0.028(3) 0.014(2) 0.006(2) 0.0016(19) -0.005(2)
C2 0.014(2) 0.015(2) 0.014(2) -0.003(2) -0.0023(18) 0.0049(19)
N2 0.014(2) 0.015(2) 0.014(2) -0.003(2) -0.0023(18) 0.0049(19)
C3 0.018(2) 0.011(2) 0.018(2) 0.0022(19) 0.003(2) -0.0011(18)
N3 0.018(2) 0.011(2) 0.018(2) 0.0022(19) 0.003(2) -0.0011(18)
C4 0.022(3) 0.014(2) 0.032(3) 0.007(2) -0.002(2) 0.001(2)
N4 0.022(3) 0.014(2) 0.032(3) 0.007(2) -0.002(2) 0.001(2)
C5 0.016(3) 0.020(3) 0.020(3) 0.002(2) -0.002(2) 0.002(2)
N5 0.016(3) 0.020(3) 0.020(3) 0.002(2) -0.002(2) 0.002(2)
C6 0.017(2) 0.005(2) 0.014(2) -0.0015(18) 0.0020(18) 0.0029(17)
N6 0.017(2) 0.005(2) 0.014(2) -0.0015(18) 0.0020(18) 0.0029(17)

loop_
_atom_type_symbol
_atom_type_description
_atom_type_scat_dispersion_real
_atom_type_scat_dispersion_imag
_atom_type_scat_source
C C 0.0033 0.0016 'International Tables Vol C Tables 4.2.6.8 and 6.1.1.4'
H H 0.0000 0.0000 'International Tables Vol C Tables 4.2.6.8 and 6.1.1.4'
N N 0.0061 0.0033 'International Tables Vol C Tables 4.2.6.8 and 6.1.1.4'
Cu Cu 0.3201 1.2651 'International Tables Vol C Tables 4.2.6.8 and 6.1.1.4'
O O 0.0106 0.0060 'International Tables Vol C Tables 4.2.6.8 and 6.1.1.4'

loop_
_geom_angle_atom_site_label_1
_geom_angle_atom_site_label_2
_geom_angle_atom_site_label_3
_geom_angle
_geom_angle_site_symmetry_1
_geom_angle_site_symmetry_3
_geom_angle_publ_flag
C1 Cu1 C2 130.8(2) . . ?
C1 Cu1 C3 122.66(19) . . ?
C2 Cu1 C3 106.44(19) . . ?
C5 Cu2 C4 132.5(2) . . ?
C5 Cu2 C6 120.42(19) . . ?
C4 Cu2 C6 107.03(19) . . ?
O2 Cu3 O2 180.000(1) . 3_675 ?
O2 Cu3 O1 91.24(18) . 3_675 ?
O2 Cu3 O1 88.76(18) 3_675 3_675 ?
O2 Cu3 O1 88.76(18) . . ?
O2 Cu3 O1 91.24(18) 3_675 . ?
O1 Cu3 O1 180.0(2) 3_675 . ?
N6 C1 C6 0.0(6) 4_586 4_586 ?
N6 C1 Cu1 175.2(5) 4_586 . ?
C6 C1 Cu1 175.2(5) 4_586 . ?
N5 C2 C5 0.0(4) 4_576 4_576 ?
N5 C2 Cu1 169.4(4) 4_576 . ?
C5 C2 Cu1 169.4(4) 4_576 . ?
C4 C3 Cu1 171.7(4) . . ?
C3 C4 Cu2 174.6(5) . . ?
N2 C5 C2 0.0(5) 4_675 4_675 ?
N2 C5 Cu2 176.5(5) 4_675 . ?
C2 C5 Cu2 176.5(5) 4_675 . ?
N1 C6 C1 0.0(5) 4_685 4_685 ?
N1 C6 Cu2 157.7(4) 4_685 . ?
C1 C6 Cu2 157.7(4) 4_685 . ?

loop_
_geom_bond_atom_site_label_1
_geom_bond_atom_site_label_2
_geom_bond_distance
_geom_bond_site_symmetry_2
_geom_bond_publ_flag
Cu1 C1 1.907(6) . ?
Cu1 C2 1.946(5) . ?
Cu1 C3 1.974(5) . ?
Cu2 C5 1.905(5) . ?
Cu2 C4 1.924(6) . ?
Cu2 C6 1.980(5) . ?
Cu3 O2 2.024(4) . ?
Cu3 O2 2.024(4) 3_675 ?
Cu3 O1 2.043(4) 3_675 ?
Cu3 O1 2.043(4) . ?
C1 N6 1.155(7) 4_586 ?
C1 C6 1.155(7) 4_586 ?
C2 N5 1.157(7) 4_576 ?
C2 C5 1.157(7) 4_576 ?
C3 C4 1.150(7) . ?
C5 N2 1.157(7) 4_675 ?
C5 C2 1.157(7) 4_675 ?
C6 N1 1.155(7) 4_685 ?
C6 C1 1.155(7) 4_685 ?
